data_2235948
loop_
_publ_author_name
'Dehghanpour, Saeed'
'Mahmoudi, Ali'

_publ_section_title
;
 Dibromido{2-[(4-fluorophenyl)iminomethyl]pyridine-\k^2^<i>N</i>,<i>N</i>'}zinc
;
_journal_coeditor_code PV2564
_journal_issue 8
_journal_name_full 'Acta Crystallographica Section E'
_journal_page_first m1113
_journal_paper_doi 10.1107/S1600536812031091
_journal_volume 68
_journal_year 2012
_chemical_formula_iupac '[Zn Br2 (C12 H9 F N2)]'
_chemical_formula_moiety 'C12 H9 Br2 F N2 Zn'
_chemical_formula_sum 'C12 H9 Br2 F N2 Zn'
_chemical_formula_weight 425.40
_chemical_name_systematic
;
Dibromido{2-[(4-fluorophenyl)iminomethyl]pyridine-\k^2^<i>N</i>,<i>N</i>'}zinc
;
_space_group_IT_number 14
_symmetry_cell_setting monoclinic
_symmetry_space_group_name_Hall '-P 2ybc'
_symmetry_space_group_name_H-M 'P 1 21/c 1'
_atom_sites_solution_hydrogens geom
_atom_sites_solution_primary direct
_atom_sites_solution_secondary difmap
_audit_creation_method SHELXL-97
_cell_angle_alpha 90.00
_cell_angle_beta 96.052(3)
_cell_angle_gamma 90.00
_cell_formula_units_Z 4
_cell_length_a 7.7351(10)
_cell_length_b 9.5372(13)
_cell_length_c 18.501(2)
_cell_measurement_reflns_used 3858
_cell_measurement_temperature 100(2)
_cell_measurement_theta_max 29.73
_cell_measurement_theta_min 2.21
_cell_volume 1357.2(3)
_computing_cell_refinement 'APEX2 (Bruker, 2005)'
_computing_data_collection 'APEX2 (Bruker, 2005)'
_computing_data_reduction 'APEX2 (Bruker, 2005)'
_computing_molecular_graphics 'SHELXTL (Sheldrick, 2008)'
_computing_publication_material 'SHELXTL (Sheldrick, 2008)'
_computing_structure_refinement 'SHELXL97 (Sheldrick, 2008)'
_computing_structure_solution 'SHELXS97 (Sheldrick, 2008)'
_diffrn_ambient_temperature 100(2)
_diffrn_measured_fraction_theta_full 0.997
_diffrn_measured_fraction_theta_max 0.997
_diffrn_measurement_device_type 'Bruker APEXII area-detector'
_diffrn_measurement_method '\w scans'
_diffrn_radiation_monochromator graphite
_diffrn_radiation_source 'fine-focus sealed tube'
_diffrn_radiation_type MoK\a
_diffrn_radiation_wavelength 0.71073
_diffrn_reflns_av_R_equivalents 0.0493
_diffrn_reflns_av_sigmaI/netI 0.0307
_diffrn_reflns_limit_h_max 9
_diffrn_reflns_limit_h_min -9
_diffrn_reflns_limit_k_max 12
_diffrn_reflns_limit_k_min -12
_diffrn_reflns_limit_l_max 23
_diffrn_reflns_limit_l_min -23
_diffrn_reflns_number 18332
_diffrn_reflns_theta_full 27.00
_diffrn_reflns_theta_max 27.00
_diffrn_reflns_theta_min 2.21
_exptl_absorpt_coefficient_mu 7.690
_exptl_absorpt_correction_T_max 0.734
_exptl_absorpt_correction_T_min 0.435
_exptl_absorpt_correction_type multi-scan
_exptl_absorpt_process_details '(APEX2; Bruker, 2005)'
_exptl_crystal_colour colourless
_exptl_crystal_density_diffrn 2.082
_exptl_crystal_density_method 'not measured'
_exptl_crystal_description prism
_exptl_crystal_F_000 816
_exptl_crystal_size_max 0.17
_exptl_crystal_size_mid 0.06
_exptl_crystal_size_min 0.04
_refine_diff_density_max 2.441
_refine_diff_density_min -0.770
_refine_ls_extinction_method none
_refine_ls_goodness_of_fit_ref 1.004
_refine_ls_hydrogen_treatment constr
_refine_ls_matrix_type full
_refine_ls_number_parameters 163
_refine_ls_number_reflns 2956
_refine_ls_number_restraints 0
_refine_ls_restrained_S_all 1.004
_refine_ls_R_factor_all 0.0411
_refine_ls_R_factor_gt 0.0297
_refine_ls_shift/su_max 0.001
_refine_ls_shift/su_mean 0.000
_refine_ls_structure_factor_coef Fsqd
_refine_ls_weighting_details 'calc w=1/[\s^2^(Fo^2^)+(0.0358P)^2^+2.3621P] where P=(Fo^2^+2Fc^2^)/3'
_refine_ls_weighting_scheme calc
_refine_ls_wR_factor_gt 0.0671
_refine_ls_wR_factor_ref 0.0716
_reflns_number_gt 2469
_reflns_number_total 2956
_reflns_threshold_expression I>2\s(I)
_cod_data_source_file pv2564.cif
_cod_data_source_block I
_cod_original_sg_symbol_H-M 'P 21/c'
_cod_database_code 2235948
_cod_database_fobs_code 2235948

loop_
_symmetry_equiv_pos_as_xyz
'x, y, z'
'-x, y+1/2, -z+1/2'
'-x, -y, -z'
'x, -y-1/2, z-1/2'

loop_
_atom_site_type_symbol
_atom_site_label
_atom_site_fract_x
_atom_site_fract_y
_atom_site_fract_z
_atom_site_U_iso_or_equiv
_atom_site_adp_type
_atom_site_calc_flag
_atom_site_refinement_flags
_atom_site_occupancy
_atom_site_symmetry_multiplicity
Br Br1 -0.00870(4) 0.67594(4) 0.09661(2) 0.01923(10) Uani d . 1 1
Br Br2 0.50834(4) 0.69666(4) 0.11656(2) 0.02040(10) Uani d . 1 1
Zn Zn1 0.24082(5) 0.76510(4) 0.05390(2) 0.01606(11) Uani d . 1 1
N N2 0.2404(4) 0.9803(3) 0.03443(16) 0.0159(6) Uani d . 1 1
C C1 0.2874(4) 0.8917(4) -0.08143(19) 0.0166(7) Uani d . 1 1
F F1 0.1273(3) 1.3856(3) 0.23727(12) 0.0320(6) Uani d . 1 1
C C8 0.2592(5) 1.2286(4) 0.0745(2) 0.0193(8) Uani d . 1 1
H H8A 0.3069 1.2546 0.0324 0.023 Uiso calc R 1 1
C C9 0.2290(5) 1.3290(4) 0.1259(2) 0.0227(8) Uani d . 1 1
H H9A 0.2547 1.4229 0.1187 0.027 Uiso calc R 1 1
C C2 0.3253(5) 0.9156(4) -0.1518(2) 0.0223(8) Uani d . 1 1
H H2A 0.3411 1.0063 -0.1683 0.027 Uiso calc R 1 1
C C10 0.1598(5) 1.2862(4) 0.1881(2) 0.0232(8) Uani d . 1 1
C C6 0.2678(4) 1.0072(4) -0.03110(19) 0.0180(7) Uani d . 1 1
H H6A 0.2753 1.0996 -0.0466 0.022 Uiso calc R 1 1
C C12 0.1525(5) 1.0492(4) 0.1500(2) 0.0205(8) Uani d . 1 1
H H12A 0.1290 0.9552 0.1582 0.025 Uiso calc R 1 1
C C4 0.3159(5) 0.6678(4) -0.1709(2) 0.0259(9) Uani d . 1 1
H H4A 0.3237 0.5900 -0.2006 0.031 Uiso calc R 1 1
C C7 0.2183(4) 1.0901(4) 0.08600(19) 0.0160(7) Uani d . 1 1
C C3 0.3393(5) 0.8013(5) -0.1973(2) 0.0264(9) Uani d . 1 1
H H3A 0.3642 0.8144 -0.2450 0.032 Uiso calc R 1 1
C C5 0.2804(5) 0.6514(4) -0.0995(2) 0.0232(8) Uani d . 1 1
H H5A 0.2662 0.5615 -0.0817 0.028 Uiso calc R 1 1
C C11 0.1222(5) 1.1492(4) 0.2015(2) 0.0240(8) Uani d . 1 1
H H11A 0.0771 1.1237 0.2443 0.029 Uiso calc R 1 1
N N1 0.2661(4) 0.7613(3) -0.05549(16) 0.0176(6) Uani d . 1 1

loop_
_atom_site_aniso_label
_atom_site_aniso_U_11
_atom_site_aniso_U_22
_atom_site_aniso_U_33
_atom_site_aniso_U_12
_atom_site_aniso_U_13
_atom_site_aniso_U_23
Br1 0.01582(18) 0.01869(19) 0.0241(2) -0.00193(13) 0.00645(13) 0.00462(15)
Br2 0.01554(18) 0.0241(2) 0.0222(2) 0.00173(14) 0.00489(13) 0.00680(15)
Zn1 0.0172(2) 0.0141(2) 0.0177(2) -0.00006(16) 0.00594(15) 0.00254(16)
N2 0.0161(15) 0.0135(15) 0.0183(15) -0.0001(12) 0.0029(11) -0.0010(12)
C1 0.0130(16) 0.0193(19) 0.0175(17) 0.0004(14) 0.0011(13) 0.0007(15)
F1 0.0414(14) 0.0251(13) 0.0298(13) 0.0036(11) 0.0046(10) -0.0122(10)
C8 0.0170(17) 0.0229(19) 0.0182(18) 0.0014(15) 0.0020(14) 0.0022(15)
C9 0.026(2) 0.0112(18) 0.030(2) 0.0010(14) -0.0023(16) -0.0023(16)
C2 0.0223(19) 0.022(2) 0.023(2) 0.0031(15) 0.0046(15) 0.0059(16)
C10 0.0210(19) 0.025(2) 0.0231(19) 0.0029(16) -0.0008(15) -0.0089(17)
C6 0.0142(17) 0.0202(19) 0.0198(18) 0.0021(14) 0.0026(13) 0.0039(15)
C12 0.0218(19) 0.0165(18) 0.0238(19) -0.0012(15) 0.0058(15) 0.0024(15)
C4 0.028(2) 0.027(2) 0.023(2) 0.0038(17) 0.0005(16) -0.0125(17)
C7 0.0113(16) 0.0175(18) 0.0192(18) 0.0041(13) 0.0016(13) -0.0037(14)
C3 0.028(2) 0.036(2) 0.0157(18) 0.0081(18) 0.0056(15) 0.0008(17)
C5 0.0207(19) 0.020(2) 0.030(2) -0.0019(15) 0.0052(16) -0.0001(16)
C11 0.026(2) 0.028(2) 0.0185(19) 0.0001(16) 0.0077(15) -0.0019(16)
N1 0.0155(15) 0.0181(16) 0.0198(15) 0.0003(12) 0.0045(12) -0.0007(13)

loop_
_atom_type_symbol
_atom_type_description
_atom_type_scat_dispersion_real
_atom_type_scat_dispersion_imag
_atom_type_scat_source
C C 0.0033 0.0016 'International Tables Vol C Tables 4.2.6.8 and 6.1.1.4'
H H 0.0000 0.0000 'International Tables Vol C Tables 4.2.6.8 and 6.1.1.4'
N N 0.0061 0.0033 'International Tables Vol C Tables 4.2.6.8 and 6.1.1.4'
Zn Zn 0.2839 1.4301 'International Tables Vol C Tables 4.2.6.8 and 6.1.1.4'
Br Br -0.2901 2.4595 'International Tables Vol C Tables 4.2.6.8 and 6.1.1.4'
F F 0.0171 0.0103 'International Tables Vol C Tables 4.2.6.8 and 6.1.1.4'

loop_
_geom_angle_atom_site_label_1
_geom_angle_atom_site_label_2
_geom_angle_atom_site_label_3
_geom_angle
N1 Zn1 N2 81.13(12)
N1 Zn1 Br1 119.84(8)
N2 Zn1 Br1 115.66(8)
N1 Zn1 Br2 108.07(8)
N2 Zn1 Br2 110.09(8)
Br1 Zn1 Br2 116.72(2)
C6 N2 C7 121.7(3)
C6 N2 Zn1 111.4(3)
C7 N2 Zn1 126.9(2)
N1 C1 C2 122.1(3)
N1 C1 C6 116.3(3)
C2 C1 C6 121.5(3)
C7 C8 C9 119.8(3)
C7 C8 H8A 120.1
C9 C8 H8A 120.1
C10 C9 C8 118.4(4)
C10 C9 H9A 120.8
C8 C9 H9A 120.8
C1 C2 C3 118.7(4)
C1 C2 H2A 120.7
C3 C2 H2A 120.7
F1 C10 C11 119.3(4)
F1 C10 C9 117.9(3)
C11 C10 C9 122.8(4)
N2 C6 C1 119.4(3)
N2 C6 H6A 120.3
C1 C6 H6A 120.3
C11 C12 C7 119.7(4)
C11 C12 H12A 120.1
C7 C12 H12A 120.1
C3 C4 C5 119.2(4)
C3 C4 H4A 120.4
C5 C4 H4A 120.4
C8 C7 C12 120.6(3)
C8 C7 N2 123.3(3)
C12 C7 N2 116.1(3)
C4 C3 C2 119.1(4)
C4 C3 H3A 120.5
C2 C3 H3A 120.5
N1 C5 C4 121.9(4)
N1 C5 H5A 119.0
C4 C5 H5A 119.0
C10 C11 C12 118.6(4)
C10 C11 H11A 120.7
C12 C11 H11A 120.7
C5 N1 C1 118.9(3)
C5 N1 Zn1 129.5(3)
C1 N1 Zn1 111.2(2)

loop_
_geom_bond_atom_site_label_1
_geom_bond_atom_site_label_2
_geom_bond_distance
Br1 Zn1 2.3225(6)
Br2 Zn1 2.3550(6)
Zn1 N1 2.054(3)
Zn1 N2 2.084(3)
N2 C6 1.279(5)
N2 C7 1.439(4)
C1 N1 1.350(5)
C1 C2 1.383(5)
C1 C6 1.461(5)
F1 C10 1.356(4)
C8 C7 1.380(5)
C8 C9 1.386(5)
C8 H8A 0.9300
C9 C10 1.381(6)
C9 H9A 0.9300
C2 C3 1.389(6)
C2 H2A 0.9300
C10 C11 1.366(6)
C6 H6A 0.9300
C12 C11 1.385(5)
C12 C7 1.393(5)
C12 H12A 0.9300
C4 C3 1.383(6)
C4 C5 1.385(6)
C4 H4A 0.9300
C3 H3A 0.9300
C5 N1 1.339(5)
C5 H5A 0.9300
C11 H11A 0.9300

loop_
_geom_hbond_atom_site_label_D
_geom_hbond_atom_site_label_H
_geom_hbond_atom_site_label_A
_geom_hbond_site_symmetry_A
_geom_hbond_distance_DH
_geom_hbond_distance_HA
_geom_hbond_distance_DA
_geom_hbond_angle_DHA
C12 H12A Br1 . 0.93 3.04 3.866(4) 148
C2 H2A F1 4_585 0.93 2.50 3.081(4) 121
C5 H5A Br1 3_565 0.93 3.01 3.767(4) 140
C6 H6A Br1 3_575 0.93 3.05 3.756(4) 134
C3 H3A Br2 4_575 0.93 2.90 3.810(4) 166

loop_
_geom_torsion_atom_site_label_1
_geom_torsion_atom_site_label_2
_geom_torsion_atom_site_label_3
_geom_torsion_atom_site_label_4
_geom_torsion
N1 Zn1 N2 C6 -4.7(3)
Br1 Zn1 N2 C6 -123.7(2)
Br2 Zn1 N2 C6 101.4(2)
N1 Zn1 N2 C7 177.1(3)
Br1 Zn1 N2 C7 58.2(3)
Br2 Zn1 N2 C7 -76.8(3)
C7 C8 C9 C10 0.7(5)
N1 C1 C2 C3 0.9(5)
C6 C1 C2 C3 -178.9(3)
C8 C9 C10 F1 -178.6(3)
C8 C9 C10 C11 0.9(6)
C7 N2 C6 C1 -179.3(3)
Zn1 N2 C6 C1 2.4(4)
N1 C1 C6 N2 3.2(5)
C2 C1 C6 N2 -176.9(3)
C9 C8 C7 C12 -2.3(5)
C9 C8 C7 N2 178.0(3)
C11 C12 C7 C8 2.3(5)
C11 C12 C7 N2 -178.0(3)
C6 N2 C7 C8 -13.7(5)
Zn1 N2 C7 C8 164.3(3)
C6 N2 C7 C12 166.6(3)
Zn1 N2 C7 C12 -15.4(4)
C5 C4 C3 C2 -0.6(6)
C1 C2 C3 C4 -0.3(6)
C3 C4 C5 N1 0.8(6)
F1 C10 C11 C12 178.6(3)
C9 C10 C11 C12 -0.9(6)
C7 C12 C11 C10 -0.7(6)
C4 C5 N1 C1 -0.2(5)
C4 C5 N1 Zn1 -172.7(3)
C2 C1 N1 C5 -0.7(5)
C6 C1 N1 C5 179.2(3)
C2 C1 N1 Zn1 173.1(3)
C6 C1 N1 Zn1 -7.0(4)
N2 Zn1 N1 C5 179.3(3)
Br1 Zn1 N1 C5 -66.1(3)
Br2 Zn1 N1 C5 71.0(3)
N2 Zn1 N1 C1 6.3(2)
Br1 Zn1 N1 C1 120.9(2)
Br2 Zn1 N1 C1 -102.0(2)
